data_4313313
loop_
_publ_author_name
'Youngjo Kim'
'G. K. Jnaneshwara'
'John G. Verkade'

_publ_section_title
;
 Titanium Alkoxides as Initiators for the Controlled Polymerization of
 Lactide
;
_journal_name_full 'Inorganic Chemistry'
_journal_page_first 1437
_journal_page_last 1447
_journal_paper_doi 10.1021/ic026139n
_journal_volume 42
_journal_year 2003
_chemical_formula_sum 'C24 H24 F10 N2 O8 Ti2'
_chemical_formula_weight 377.13
_chemical_name_systematic
;

?

;
_space_group_IT_number 2
_symmetry_cell_setting triclinic
_symmetry_space_group_name_Hall '-P 1'
_symmetry_space_group_name_H-M 'P -1'
_atom_sites_solution_hydrogens geom
_atom_sites_solution_primary direct
_atom_sites_solution_secondary difmap
_audit_creation_method SHELXL-97
_cell_angle_alpha 103.976(4)
_cell_angle_beta 93.096(4)
_cell_angle_gamma 101.600(4)
_cell_formula_units_Z 1
_cell_length_a 7.0985(15)
_cell_length_b 7.2229(15)
_cell_length_c 13.930(3)
_cell_measurement_temperature 173(2)
_cell_volume 675.0(2)
_computing_cell_refinement 'Bruker SMART'
_computing_data_collection 'Bruker SMART'
_computing_data_reduction 'Bruker SHELXTL'
_computing_molecular_graphics 'Bruker SHELXTL'
_computing_publication_material 'Bruker SHELXTL'
_computing_structure_refinement 'SHELXL-97 (Sheldrick, 1997)'
_computing_structure_solution 'SHELXS-97 (Sheldrick, 1990)'
_diffrn_ambient_temperature 173(2)
_diffrn_measured_fraction_theta_full 0.822
_diffrn_measured_fraction_theta_max 0.822
_diffrn_measurement_device_type 'CCD area detector'
_diffrn_measurement_method 'phi and omega scans'
_diffrn_radiation_monochromator graphite
_diffrn_radiation_source 'fine-focus sealed tube'
_diffrn_radiation_type MoK\a
_diffrn_radiation_wavelength 0.71073
_diffrn_reflns_av_R_equivalents 0.0178
_diffrn_reflns_av_sigmaI/netI 0.0489
_diffrn_reflns_limit_h_max 9
_diffrn_reflns_limit_h_min -9
_diffrn_reflns_limit_k_max 7
_diffrn_reflns_limit_k_min -9
_diffrn_reflns_limit_l_max 16
_diffrn_reflns_limit_l_min -18
_diffrn_reflns_number 3461
_diffrn_reflns_theta_full 28.25
_diffrn_reflns_theta_max 28.25
_diffrn_reflns_theta_min 2.97
_exptl_absorpt_coefficient_mu 0.715
_exptl_absorpt_correction_T_max 1
_exptl_absorpt_correction_T_min 0.84
_exptl_crystal_colour colorless
_exptl_crystal_density_diffrn 1.856
_exptl_crystal_density_method 'not measured'
_exptl_crystal_description prism
_exptl_crystal_F_000 380
_exptl_crystal_size_max 0.2
_exptl_crystal_size_mid 0.08
_exptl_crystal_size_min 0.05
_refine_diff_density_max 0.425
_refine_diff_density_min -0.409
_refine_diff_density_rms 0.077
_refine_ls_extinction_method none
_refine_ls_goodness_of_fit_ref 0.975
_refine_ls_hydrogen_treatment mixed
_refine_ls_matrix_type full
_refine_ls_number_parameters 208
_refine_ls_number_reflns 2752
_refine_ls_number_restraints 0
_refine_ls_restrained_S_all 0.975
_refine_ls_R_factor_all 0.0550
_refine_ls_R_factor_gt 0.0408
_refine_ls_shift/su_max 0.009
_refine_ls_shift/su_mean 0.002
_refine_ls_structure_factor_coef Fsqd
_refine_ls_weighting_details 'calc w=1/[\s^2^(Fo^2^)+(0.0610P)^2^+0.0000P] where P=(Fo^2^+2Fc^2^)/3'
_refine_ls_weighting_scheme calc
_refine_ls_wR_factor_gt 0.0986
_refine_ls_wR_factor_ref 0.1040
_reflns_number_gt 2143
_reflns_number_total 2752
_reflns_threshold_expression >2sigma(I)
_cod_data_source_file ic026139nsi20021102_111548.cif
_cod_data_source_block ver53
_cod_depositor_comments
;
The following automatic conversions were performed:

'_symmetry_cell_setting' value 'Triclinic' changed to 'triclinic'
according to the built-in table from CIF Core dictionary named
'cif_core.dic' version 2.4.1 from 2010-06-29.

Automatic conversion script
Id: cif_fix_values 1646 2011-03-28 12:23:43Z adriana 
;
_cod_database_code 4313313

loop_
_symmetry_equiv_pos_as_xyz
'x, y, z'
'-x, -y, -z'

loop_
_atom_site_label
_atom_site_type_symbol
_atom_site_fract_x
_atom_site_fract_y
_atom_site_fract_z
_atom_site_U_iso_or_equiv
_atom_site_adp_type
_atom_site_occupancy
_atom_site_symmetry_multiplicity
_atom_site_calc_flag
_atom_site_refinement_flags
_atom_site_disorder_assembly
_atom_site_disorder_group
Ti1 Ti -0.00814(7) 0.64533(6) 0.11083(3) 0.01457(14) Uani 1 1 d . . .
C1 C -0.2080(4) 0.7820(4) 0.3549(2) 0.0234(6) Uani 1 1 d . . .
C2 C -0.2172(4) 0.7913(4) 0.4542(2) 0.0257(6) Uani 1 1 d . . .
C3 C -0.2506(5) 0.6210(4) 0.4855(2) 0.0288(7) Uani 1 1 d . . .
C4 C -0.2748(5) 0.4455(4) 0.4158(2) 0.0290(7) Uani 1 1 d . . .
C5 C -0.2670(4) 0.4383(4) 0.3165(2) 0.0225(6) Uani 1 1 d . . .
C6 C -0.2330(4) 0.6066(4) 0.28161(19) 0.0178(5) Uani 1 1 d . . .
C7 C 0.3420(4) 0.7027(4) -0.0058(2) 0.0217(6) Uani 1 1 d . . .
H7A H 0.3257 0.8017 -0.0420 0.026 Uiso 1 1 calc R . .
H7B H 0.4298 0.6244 -0.0402 0.026 Uiso 1 1 calc R . .
C8 C 0.4256(4) 0.8018(4) 0.1006(2) 0.0232(6) Uani 1 1 d . . .
H8A H 0.4713 0.7069 0.1317 0.028 Uiso 1 1 calc R . .
H8B H 0.5371 0.9103 0.1024 0.028 Uiso 1 1 calc R . .
C9 C 0.0282(4) 1.0597(4) 0.1359(2) 0.0238(6) Uani 1 1 d . . .
H9A H -0.0024 1.0997 0.2053 0.029 Uiso 1 1 calc R . .
H9B H -0.0084 1.1511 0.0993 0.029 Uiso 1 1 calc R . .
C10 C 0.2409(4) 1.0615(4) 0.1337(2) 0.0256(6) Uani 1 1 d . . .
H10A H 0.2803 1.0678 0.0673 0.031 Uiso 1 1 calc R . .
H10B H 0.3186 1.1769 0.1839 0.031 Uiso 1 1 calc R . .
C11 C 0.2771(4) 0.6940(4) 0.2796(2) 0.0249(6) Uani 1 1 d . . .
H11A H 0.3958 0.6423 0.2707 0.030 Uiso 1 1 calc R . .
H11B H 0.2425 0.6963 0.3477 0.030 Uiso 1 1 calc R . .
C12 C 0.3107(4) 0.8993(4) 0.2640(2) 0.0253(6) Uani 1 1 d . . .
H12A H 0.2225 0.9733 0.3010 0.030 Uiso 1 1 calc R . .
H12B H 0.4457 0.9706 0.2883 0.030 Uiso 1 1 calc R . .
F1 F -0.1741(3) 0.9510(2) 0.32726(13) 0.0357(5) Uani 1 1 d . . .
F2 F -0.1976(3) 0.9644(2) 0.52114(13) 0.0403(5) Uani 1 1 d . . .
F3 F -0.2586(3) 0.6292(3) 0.58280(13) 0.0458(5) Uani 1 1 d . . .
F4 F -0.3118(4) 0.2786(3) 0.44551(14) 0.0489(6) Uani 1 1 d . . .
F5 F -0.2961(3) 0.2627(2) 0.25039(13) 0.0328(4) Uani 1 1 d . . .
N1 N 0.2728(3) 0.8789(3) 0.15615(16) 0.0176(5) Uani 1 1 d . . .
O1 O -0.2337(3) 0.6007(3) 0.18623(13) 0.0223(4) Uani 1 1 d . . .
O2 O 0.1586(3) 0.5785(3) -0.00364(13) 0.0199(4) Uani 1 1 d . . .
O3 O -0.0729(3) 0.8656(3) 0.08976(15) 0.0240(4) Uani 1 1 d . . .
O4 O 0.1232(3) 0.5741(3) 0.20796(14) 0.0208(4) Uani 1 1 d . . .

loop_
_atom_site_aniso_label
_atom_site_aniso_U_11
_atom_site_aniso_U_22
_atom_site_aniso_U_33
_atom_site_aniso_U_23
_atom_site_aniso_U_13
_atom_site_aniso_U_12
Ti1 0.0160(3) 0.0161(2) 0.0107(2) 0.00234(17) 0.00121(17) 0.00264(17)
C1 0.0280(16) 0.0232(14) 0.0219(14) 0.0092(11) 0.0070(12) 0.0073(11)
C2 0.0335(17) 0.0232(14) 0.0190(14) 0.0013(11) 0.0053(12) 0.0073(12)
C3 0.0427(19) 0.0326(16) 0.0142(14) 0.0087(12) 0.0084(13) 0.0107(13)
C4 0.0430(19) 0.0265(15) 0.0229(15) 0.0137(12) 0.0059(14) 0.0104(13)
C5 0.0268(15) 0.0207(13) 0.0202(14) 0.0023(11) 0.0040(12) 0.0090(11)
C6 0.0140(13) 0.0254(13) 0.0148(13) 0.0054(10) 0.0026(10) 0.0054(10)
C7 0.0183(14) 0.0233(13) 0.0191(14) 0.0006(11) 0.0050(11) -0.0001(11)
C8 0.0157(14) 0.0271(14) 0.0230(15) 0.0017(11) 0.0002(11) 0.0024(11)
C9 0.0287(16) 0.0209(13) 0.0255(15) 0.0114(11) 0.0013(12) 0.0080(11)
C10 0.0315(17) 0.0192(13) 0.0257(15) 0.0069(11) 0.0017(13) 0.0042(11)
C11 0.0268(16) 0.0287(15) 0.0187(14) 0.0084(12) -0.0067(12) 0.0042(12)
C12 0.0281(16) 0.0276(14) 0.0158(14) 0.0026(11) -0.0032(12) 0.0012(12)
F1 0.0600(13) 0.0222(8) 0.0277(10) 0.0117(7) 0.0127(9) 0.0070(8)
F2 0.0697(14) 0.0265(9) 0.0192(9) -0.0033(7) 0.0099(9) 0.0077(9)
F3 0.0818(16) 0.0431(11) 0.0152(9) 0.0113(8) 0.0115(10) 0.0138(10)
F4 0.0943(17) 0.0273(10) 0.0339(11) 0.0175(8) 0.0172(11) 0.0192(10)
F5 0.0468(11) 0.0217(8) 0.0258(9) -0.0009(7) 0.0060(8) 0.0060(7)
N1 0.0206(12) 0.0170(10) 0.0138(11) 0.0027(8) -0.0017(9) 0.0035(9)
O1 0.0209(10) 0.0342(11) 0.0134(9) 0.0075(8) 0.0023(8) 0.0078(8)
O2 0.0165(10) 0.0238(9) 0.0147(9) 0.0005(7) 0.0033(8) -0.0017(7)
O3 0.0195(10) 0.0244(10) 0.0304(11) 0.0130(8) -0.0026(9) 0.0043(8)
O4 0.0219(10) 0.0230(9) 0.0185(10) 0.0094(8) -0.0028(8) 0.0036(8)

loop_
_atom_type_symbol
_atom_type_description
_atom_type_scat_dispersion_real
_atom_type_scat_dispersion_imag
_atom_type_scat_source
C C 0.0033 0.0016 'International Tables Vol C Tables 4.2.6.8 and 6.1.1.4'
H H 0.0000 0.0000 'International Tables Vol C Tables 4.2.6.8 and 6.1.1.4'
N N 0.0061 0.0033 'International Tables Vol C Tables 4.2.6.8 and 6.1.1.4'
O O 0.0106 0.0060 'International Tables Vol C Tables 4.2.6.8 and 6.1.1.4'
F F 0.0171 0.0103 'International Tables Vol C Tables 4.2.6.8 and 6.1.1.4'
Ti Ti 0.2776 0.4457 'International Tables Vol C Tables 4.2.6.8 and 6.1.1.4'

loop_
_geom_angle_atom_site_label_1
_geom_angle_atom_site_label_2
_geom_angle_atom_site_label_3
_geom_angle
_geom_angle_site_symmetry_1
_geom_angle_site_symmetry_3
_geom_angle_publ_flag
O3 Ti1 O4 138.29(9) . . ?
O3 Ti1 O1 90.46(9) . . ?
O4 Ti1 O1 85.42(8) . . ?
O3 Ti1 O2 106.75(9) . 2_565 ?
O4 Ti1 O2 114.24(8) . 2_565 ?
O1 Ti1 O2 85.64(8) . 2_565 ?
O3 Ti1 O2 100.87(9) . . ?
O4 Ti1 O2 99.77(9) . . ?
O1 Ti1 O2 155.37(7) . . ?
O2 Ti1 O2 70.23(8) 2_565 . ?
O3 Ti1 N1 75.77(8) . . ?
O4 Ti1 N1 74.98(8) . . ?
O1 Ti1 N1 128.95(8) . . ?
O2 Ti1 N1 145.40(8) 2_565 . ?
O2 Ti1 N1 75.39(7) . . ?
O3 Ti1 Ti1 106.88(7) . 2_565 ?
O4 Ti1 Ti1 110.62(7) . 2_565 ?
O1 Ti1 Ti1 121.31(6) . 2_565 ?
O2 Ti1 Ti1 35.82(5) 2_565 2_565 ?
O2 Ti1 Ti1 34.41(5) . 2_565 ?
N1 Ti1 Ti1 109.72(6) . 2_565 ?
F1 C1 C2 118.2(2) . . ?
F1 C1 C6 118.6(2) . . ?
C2 C1 C6 123.2(2) . . ?
F2 C2 C1 120.6(2) . . ?
F2 C2 C3 119.5(3) . . ?
C1 C2 C3 119.9(3) . . ?
F3 C3 C4 121.2(3) . . ?
F3 C3 C2 120.2(3) . . ?
C4 C3 C2 118.6(3) . . ?
F4 C4 C3 119.0(3) . . ?
F4 C4 C5 120.1(3) . . ?
C3 C4 C5 120.8(3) . . ?
F5 C5 C4 118.9(2) . . ?
F5 C5 C6 118.7(2) . . ?
C4 C5 C6 122.4(2) . . ?
O1 C6 C1 122.2(2) . . ?
O1 C6 C5 122.8(2) . . ?
C1 C6 C5 115.0(2) . . ?
O2 C7 C8 107.6(2) . . ?
N1 C8 C7 108.7(2) . . ?
O3 C9 C10 106.6(2) . . ?
N1 C10 C9 107.7(2) . . ?
O4 C11 C12 107.4(2) . . ?
N1 C12 C11 107.5(2) . . ?
C12 N1 C10 112.7(2) . . ?
C12 N1 C8 111.4(2) . . ?
C10 N1 C8 112.3(2) . . ?
C12 N1 Ti1 103.33(16) . . ?
C10 N1 Ti1 108.81(16) . . ?
C8 N1 Ti1 107.77(15) . . ?
C6 O1 Ti1 127.72(17) . . ?
C7 O2 Ti1 128.32(16) . 2_565 ?
C7 O2 Ti1 121.20(15) . . ?
Ti1 O2 Ti1 109.77(8) 2_565 . ?
C9 O3 Ti1 125.26(17) . . ?
C11 O4 Ti1 127.45(16) . . ?

loop_
_geom_bond_atom_site_label_1
_geom_bond_atom_site_label_2
_geom_bond_distance
_geom_bond_site_symmetry_2
_geom_bond_publ_flag
Ti1 O3 1.8261(19) . ?
Ti1 O4 1.8320(19) . ?
Ti1 O1 1.977(2) . ?
Ti1 O2 1.9881(18) 2_565 ?
Ti1 O2 2.0588(19) . ?
Ti1 N1 2.284(2) . ?
Ti1 Ti1 3.3107(11) 2_565 ?
C1 F1 1.348(3) . ?
C1 C2 1.374(4) . ?
C1 C6 1.394(4) . ?
C2 F2 1.344(3) . ?
C2 C3 1.383(4) . ?
C3 F3 1.346(3) . ?
C3 C4 1.371(4) . ?
C4 F4 1.349(3) . ?
C4 C5 1.377(4) . ?
C5 F5 1.345(3) . ?
C5 C6 1.398(4) . ?
C6 O1 1.319(3) . ?
C7 O2 1.431(3) . ?
C7 C8 1.511(4) . ?
C8 N1 1.487(3) . ?
C9 O3 1.415(3) . ?
C9 C10 1.509(4) . ?
C10 N1 1.483(3) . ?
C11 O4 1.422(3) . ?
C11 C12 1.524(4) . ?
C12 N1 1.478(3) . ?
O2 Ti1 1.9881(18) 2_565 ?
